data_1546030
loop_
_publ_author_name
'Vlasse, M.'
'Chaminade, J. P.'
'Dance, J. M.'
'Saux, M.'
'Hagenmuller, P.'

_publ_section_title
;
 Structural and magnetic properties of KPbCr2F9
;
_journal_name_full 'Journal of Solid State Chemistry'
_journal_page_first 272
_journal_page_last 276
_journal_paper_doi 10.1016/0022-4596(82)90146-3
_journal_volume 41
_journal_year 1982
_chemical_formula_sum 'Cr2 F9 K Pb'
_chemical_formula_weight 521.276
_space_group_IT_number 62
_symmetry_cell_setting orthorhombic
_symmetry_Int_Tables_number 62
_symmetry_space_group_name_Hall '-P 2ac 2n'
_symmetry_space_group_name_H-M 'P n m a'
_cell_angle_alpha 90.
_cell_angle_beta 90.
_cell_angle_gamma 90.
_cell_formula_units_Z 4
_cell_length_a 9.812(5)
_cell_length_b 5.412(3)
_cell_length_c 13.93(1)
_cell_volume 739.7(8)
_diffrn_ambient_temperature 293
_diffrn_radiation_probe x-ray
_diffrn_radiation_type MoK\a
_diffrn_radiation_wavelength 0.70942
_exptl_absorpt_coefficient_mu 25.971
_exptl_crystal_density_diffrn 4.679
_exptl_crystal_density_meas 4.680
_exptl_crystal_F_000 920
_refine_ls_number_reflns 1285
_refine_ls_R_factor_gt 0.041
_cod_data_source_file JSSC-1982-41-272-276.cif
_cod_data_source_block KPbCr2F9
_cod_database_code 1546030

loop_
_space_group_symop_id
_space_group_symop_operation_xyz
1 x,y,z
2 1/2-x,-y,1/2+z
3 1/2+x,1/2-y,1/2-z
4 -x,1/2+y,-z
5 -x,-y,-z
6 1/2+x,y,1/2-z
7 1/2-x,1/2+y,1/2+z
8 x,1/2-y,z

loop_
_atom_site_label
_atom_site_type_symbol
_atom_site_thermal_displace_type
_atom_site_fract_x
_atom_site_fract_y
_atom_site_fract_z
_atom_site_occupancy
_atom_site_U_iso_or_equiv
_atom_site_calc_flag
_atom_site_refinement_flags
_atom_site_disorder_assembly
_atom_site_disorder_group
Pb Pb Uiso 0.4449(5) 0.25000 0.1105(4) 1.000 0.0131(1) . . . .
Cr1 Cr Uiso 0.0669(2) 0.25000 0.15590(10) 1.000 0.0066(3) . . . .
Cr2 Cr Uiso 0.2307(2) 0.75000 0.00760(10) 1.000 0.0062(3) . . . .
K K Uiso 0.2703(4) 0.75000 0.2975(2) 1.000 0.0186(6) . . . .
F1 F Uiso 0.2440(7) 0.25000 0.2086(7) 1.000 0.0219(13) . . . .
F2 F Uiso 0.1513(7) 0.25000 0.6122(8) 1.000 0.0275(13) . . . .
F3 F Uiso 0.0142(6) 0.4859(13) 0.2469(5) 1.000 0.0168(13) . . . .
F4 F Uiso 0.1575(7) 0.4916(12) 0.4492(5) 1.000 0.0177(13) . . . .
F5 F Uiso 0.3850(8) 0.25000 0.3963(6) 1.000 0.0184(13) . . . .
F6 F Uiso 0.1213(7) 0.4992(16) 0.0659(5) 1.000 0.0288(13) . . . .

loop_
_geom_angle_atom_site_label_1
_geom_angle_atom_site_label_2
_geom_angle_atom_site_label_3
_geom_angle
_geom_angle_site_symmetry_1
_geom_angle_site_symmetry_2
_geom_angle_site_symmetry_3
_geom_angle_publ_flag
F1 Pb F2 74.0(2) . . 2_554 yes
F1 Pb F2 74.0(2) . . 2_564 yes
F1 Pb F4 99.2(3) . . 2_564 yes
F1 Pb F3 76.5(3) . . 3_555 yes
F1 Pb F4 147.4(2) . . 3_555 yes
F1 Pb F3 76.5(3) . . 6_555 yes
F1 Pb F4 147.4(2) . . 6_555 yes
F1 Pb F4 99.2(3) . . 7_544 yes
F2 Pb F2 141.5(3) 2_554 . 2_564 yes
F2 Pb F4 110.9(3) 2_554 . 2_564 yes
F2 Pb F3 66.0(3) 2_554 . 3_555 yes
F2 Pb F4 78.0(2) 2_554 . 3_555 yes
F2 Pb F3 125.1(3) 2_554 . 6_555 yes
F2 Pb F4 137.9(3) 2_554 . 6_555 yes
F2 Pb F4 54.8(3) 2_554 . 7_544 yes
F2 Pb F4 54.8(3) 2_564 . 2_564 yes
F2 Pb F3 125.1(3) 2_564 . 3_555 yes
F2 Pb F4 137.9(3) 2_564 . 3_555 yes
F2 Pb F3 66.0(3) 2_564 . 6_555 yes
F2 Pb F4 78.0(2) 2_564 . 6_555 yes
F2 Pb F4 110.9(3) 2_564 . 7_544 yes
F3 Pb F4 175.2(3) 3_555 . 2_564 yes
F4 Pb F4 106.2(3) 2_564 . 3_555 yes
F3 Pb F4 118.9(2) 6_555 . 2_564 yes
F4 Pb F4 77.4(2) 2_564 . 6_555 yes
F4 Pb F4 59.2(2) 2_564 . 7_544 yes
F3 Pb F4 77.0(2) 3_555 . 3_555 yes
F3 Pb F3 62.6(3) 3_555 . 6_555 yes
F3 Pb F4 107.3(3) 3_555 . 6_555 yes
F3 Pb F4 118.9(2) 3_555 . 7_544 yes
F3 Pb F4 107.3(3) 6_555 . 3_555 yes
F4 Pb F4 60.4(2) 3_555 . 6_555 yes
F4 Pb F4 77.4(2) 3_555 . 7_544 yes
F3 Pb F4 77.0(2) 6_555 . 6_555 yes
F3 Pb F4 175.2(3) 6_555 . 7_544 yes
F4 Pb F4 106.2(3) 6_555 . 7_544 yes
F1 Cr1 F3 89.5(3) . . . yes
F1 Cr1 F6 89.9(3) . . . yes
F1 Cr1 F5 179.3(4) . . 3_455 yes
F1 Cr1 F3 89.5(3) . . 8_555 yes
F1 Cr1 F6 89.9(3) . . 8_555 yes
F3 Cr1 F6 92.3(3) . . . yes
F3 Cr1 F5 90.0(3) . . 3_455 yes
F3 Cr1 F3 86.0(3) . . 8_555 yes
F3 Cr1 F6 178.2(3) . . 8_555 yes
F5 Cr1 F6 90.6(3) 3_455 . . yes
F3 Cr1 F6 178.2(3) 8_555 . . yes
F6 Cr1 F6 89.4(3) . . 8_555 yes
F3 Cr1 F5 90.0(3) 8_555 . 3_455 yes
F5 Cr1 F6 90.6(3) 3_455 . 8_555 yes
F3 Cr1 F6 92.3(3) 8_555 . 8_555 yes
F2 Cr2 F6 91.0(3) 2_564 . . yes
F4 Cr2 F6 91.0(3) 2_564 . . yes
F5 Cr2 F6 90.6(3) 2_564 . . yes
F4 Cr2 F6 178.5(3) 7_554 . . yes
F6 Cr2 F6 90.5(3) . . 8_565 yes
F2 Cr2 F4 88.6(3) 2_564 . 2_564 yes
F2 Cr2 F5 177.7(4) 2_564 . 2_564 yes
F2 Cr2 F4 88.6(3) 2_564 . 7_554 yes
F2 Cr2 F6 91.0(3) 2_564 . 8_565 yes
F4 Cr2 F5 89.8(3) 2_564 . 2_564 yes
F4 Cr2 F4 87.5(3) 2_564 . 7_554 yes
F4 Cr2 F6 178.5(3) 2_564 . 8_565 yes
F4 Cr2 F5 89.8(3) 7_554 . 2_564 yes
F5 Cr2 F6 90.6(3) 2_564 . 8_565 yes
F4 Cr2 F6 91.0(3) 7_554 . 8_565 yes
Pb F1 Cr1 122.4(5) . . . yes
Pb F2 Pb 141.5(3) 2_555 . 2_565 yes
Pb F2 Cr2 101.5(3) 2_555 . 2_565 yes
Pb F2 Cr2 101.5(3) 2_565 . 2_565 yes
Pb F3 Cr1 105.6(3) 3_455 . . yes
Pb F4 Cr2 101.9(3) 2_565 . 2_565 yes
Pb F4 Pb 102.6(3) 2_565 . 3_455 yes
Pb F4 Cr2 104.8(3) 3_455 . 2_565 yes
Cr1 F5 Cr2 148.4(5) 3_555 . 2_565 yes
Cr1 F6 Cr2 159.0(4) . . . yes

loop_
_geom_bond_atom_site_label_1
_geom_bond_atom_site_label_2
_geom_bond_distance
_geom_bond_site_symmetry_1
_geom_bond_site_symmetry_2
_geom_bond_publ_flag
Pb F1 2.399(10) . . yes
Pb F2 2.866(3) . 2_554 yes
Pb F2 2.866(3) . 2_564 yes
Pb F4 2.831(9) . 2_564 yes
Pb F3 2.457(9) . 3_555 yes
Pb F4 2.599(8) . 3_555 yes
Pb F3 2.457(9) . 6_555 yes
Pb F4 2.599(8) . 6_555 yes
Pb F4 2.831(9) . 7_544 yes
Cr1 F1 1.886(8) . . yes
Cr1 F3 1.872(7) . . yes
Cr1 F6 1.917(8) . . yes
Cr1 F5 1.927(8) . 3_455 yes
Cr1 F3 1.872(7) . 8_555 yes
Cr1 F6 1.917(8) . 8_555 yes
Cr2 F6 1.912(8) . . yes
Cr2 F2 1.861(10) . 2_564 yes
Cr2 F4 1.891(7) . 2_564 yes
Cr2 F5 1.922(8) . 2_564 yes
Cr2 F4 1.891(7) . 7_554 yes
Cr2 F6 1.912(8) . 8_565 yes

loop_
_geom_torsion_atom_site_label_1
_geom_torsion_atom_site_label_2
_geom_torsion_atom_site_label_3
_geom_torsion_atom_site_label_4
_geom_torsion
_geom_torsion_site_symmetry_1
_geom_torsion_site_symmetry_2
_geom_torsion_site_symmetry_3
_geom_torsion_site_symmetry_4
_geom_torsion_publ_flag
F3 Cr1 F1 Pb -137.0(2) . . . . no
F6 Cr1 F1 Pb -44.7(2) . . . . no
F6 Cr1 F3 Pb -176.5(3) . . . 3_455 no
F1 Cr1 F6 Cr2 -12.2(13) . . . . no
F3 Cr1 F6 Cr2 77.3(13) . . . . no
F6 Cr1 F6 Cr2 -102.1(13) 8_555 . . . no
F4 Cr2 F6 Cr1 80.4(13) 2_564 . . . no
F6 Cr2 F6 Cr1 -99.2(13) 8_565 . . . no
F6 Cr2 F4 Pb -59.8(3) . . 2_564 . no
